data_7007721
loop_
_publ_author_name
'Fritsch, Joseph M.'
'Thoreson, Kristen A.'
'McNeill, Kristopher'

_publ_section_title
;
 Synthesis and structures of acyclic monoanionic tetradentate aza
 beta-diketiminate complexes of magnesium, zinc, and cadmium.
;
_journal_issue 40
_journal_name_full 'Dalton transactions (Cambridge, England : 2003)'
_journal_page_first 4814
_journal_page_last 4820
_journal_paper_doi 10.1039/b609616f
_journal_year 2006
_chemical_formula_moiety 'C28 H21 Br Mg N4'
_chemical_formula_sum 'C28 H21 Br Mg N4'
_chemical_formula_weight 517.71
_chemical_name_common 05329m
_chemical_name_systematic
;
?
;
_space_group_IT_number 4
_symmetry_cell_setting monoclinic
_symmetry_space_group_name_Hall 'P 2yb'
_symmetry_space_group_name_H-M 'P 1 21 1'
_atom_sites_solution_hydrogens geom
_atom_sites_solution_primary direct
_atom_sites_solution_secondary difmap
_audit_creation_method SHELXL-97
_cell_angle_alpha 90.00
_cell_angle_beta 91.041(3)
_cell_angle_gamma 90.00
_cell_formula_units_Z 2
_cell_length_a 6.6796(12)
_cell_length_b 15.052(3)
_cell_length_c 11.681(2)
_cell_measurement_reflns_used 2173
_cell_measurement_temperature 173(2)
_cell_measurement_theta_max 25.06
_cell_measurement_theta_min 2.21
_cell_volume 1174.2(4)
_computing_cell_refinement 'SAINT, Bruker'
_computing_data_collection 'SMART, Bruker'
_computing_data_reduction 'SMART, Bruker'
_computing_molecular_graphics 'SHELXTL, Bruker'
_computing_structure_refinement 'SHELXL-97 (Sheldrick, 1997)'
_computing_structure_solution 'SHELXS-97 (Sheldrick, 1990)'
_diffrn_ambient_temperature 173(2)
_diffrn_measured_fraction_theta_full 1.000
_diffrn_measured_fraction_theta_max 1.000
_diffrn_measurement_device_type 'Siemens SMART Platform CCD'
_diffrn_measurement_method 'area detector, omega scans per phi'
_diffrn_radiation_monochromator graphite
_diffrn_radiation_source 'normal-focus sealed tube'
_diffrn_radiation_type MoK\a
_diffrn_radiation_wavelength 0.71073
_diffrn_reflns_av_R_equivalents 0.0513
_diffrn_reflns_av_sigmaI/netI 0.0664
_diffrn_reflns_limit_h_max 7
_diffrn_reflns_limit_h_min -7
_diffrn_reflns_limit_k_max 17
_diffrn_reflns_limit_k_min -17
_diffrn_reflns_limit_l_max 13
_diffrn_reflns_limit_l_min -13
_diffrn_reflns_number 11519
_diffrn_reflns_theta_full 25.08
_diffrn_reflns_theta_max 25.08
_diffrn_reflns_theta_min 1.74
_exptl_absorpt_coefficient_mu 1.802
_exptl_absorpt_correction_T_max 1.000000
_exptl_absorpt_correction_T_min 0.877950
_exptl_absorpt_correction_type multi-scan
_exptl_absorpt_process_details 'SADABS, R. Blessing, 1995'
_exptl_crystal_colour red
_exptl_crystal_density_diffrn 1.464
_exptl_crystal_density_meas 1.466
_exptl_crystal_density_method 'not measured'
_exptl_crystal_description block
_exptl_crystal_F_000 528
_exptl_crystal_size_max 0.40
_exptl_crystal_size_mid 0.20
_exptl_crystal_size_min 0.20
_refine_diff_density_max 1.198
_refine_diff_density_min -0.737
_refine_diff_density_rms 0.176
_refine_ls_abs_structure_details 'Flack H D (1983), Acta Cryst. A39, 876-881'
_refine_ls_abs_structure_Flack 0.52(3)
_refine_ls_extinction_method none
_refine_ls_goodness_of_fit_ref 1.098
_refine_ls_hydrogen_treatment riding
_refine_ls_matrix_type full
_refine_ls_number_parameters 219
_refine_ls_number_reflns 4134
_refine_ls_number_restraints 43
_refine_ls_restrained_S_all 1.093
_refine_ls_R_factor_all 0.1038
_refine_ls_R_factor_gt 0.0809
_refine_ls_shift/su_max 0.000
_refine_ls_shift/su_mean 0.000
_refine_ls_structure_factor_coef Fsqd
_refine_ls_weighting_details 'calc w=1/[\s^2^(Fo^2^)+(0.1385P)^2^+4.1741P] where P=(Fo^2^+2Fc^2^)/3'
_refine_ls_weighting_scheme calc
_refine_ls_wR_factor_gt 0.2126
_refine_ls_wR_factor_ref 0.2355
_reflns_number_gt 3277
_reflns_number_total 4134
_reflns_threshold_expression >2sigma(I)
_cod_data_source_file b609616f.txt
_cod_data_source_block 05329m
_cod_depositor_comments
;
The following automatic conversions were performed:
'_symmetry_cell_setting' value 'Monoclinic' changed to 'monoclinic'
according to '/home/saulius/struct/CIF-dictionaries/cif_core.dic'
dictionary named 'cif_core.dic' version 2.4.1 from 2010-06-29.

Automatic conversion script
Id: cif_fix_enum 1527 2010-12-29 10:47:43Z saulius 
;
_cod_original_sg_symbol_H-M P2(1)
_cod_database_code 7007721

loop_
_symmetry_equiv_pos_as_xyz
'x, y, z'
'-x, y+1/2, -z'

loop_
_atom_site_label
_atom_site_type_symbol
_atom_site_fract_x
_atom_site_fract_y
_atom_site_fract_z
_atom_site_U_iso_or_equiv
_atom_site_adp_type
_atom_site_occupancy
_atom_site_symmetry_multiplicity
_atom_site_calc_flag
_atom_site_refinement_flags
_atom_site_disorder_assembly
_atom_site_disorder_group
Mg1 Mg 0.7180(4) 0.2703(5) 0.1444(2) 0.0273(6) Uani 1 1 d D . .
Br1 Br 0.88469(11) 0.2726(4) -0.04731(7) 0.0278(3) Uani 1 1 d . . .
N2 N 0.8629(15) 0.1667(7) 0.2313(8) 0.0427(19) Uani 1 1 d D . .
N3 N 0.8529(15) 0.3585(7) 0.2603(8) 0.0427(19) Uani 1 1 d D . .
N1 N 0.5141(8) 0.1607(6) 0.1312(7) 0.0295(11) Uani 1 1 d D . .
C1 C 0.330(2) 0.1614(9) 0.0876(8) 0.071(3) Uani 1 1 d D . .
H1A H 0.2720 0.2164 0.0645 0.085 Uiso 1 1 calc R . .
C2 C 0.218(3) 0.0841(12) 0.0748(9) 0.084(4) Uani 1 1 d D . .
H2A H 0.0854 0.0856 0.0434 0.101 Uiso 1 1 calc R . .
C3 C 0.303(2) 0.0064(11) 0.1083(10) 0.043(2) Uani 1 1 d D . .
H3A H 0.2254 -0.0462 0.0994 0.052 Uiso 1 1 calc R . .
C4 C 0.4854(14) -0.0014(10) 0.1527(6) 0.041(2) Uani 1 1 d D . .
C5 C 0.5908(19) 0.0821(11) 0.1629(6) 0.0359(17) Uani 1 1 d D . .
C6 C 0.580(2) -0.0857(10) 0.1896(10) 0.071(4) Uani 1 1 d D . .
H6A H 0.5092 -0.1403 0.1825 0.085 Uiso 1 1 calc R . .
C7 C 0.768(3) -0.0840(12) 0.2336(10) 0.075(3) Uani 1 1 d D . .
H7A H 0.8287 -0.1382 0.2573 0.090 Uiso 1 1 calc R . .
C8 C 0.876(2) -0.0063(11) 0.2453(9) 0.063(3) Uani 1 1 d D . .
H8A H 1.0077 -0.0082 0.2768 0.075 Uiso 1 1 calc R . .
C9 C 0.7878(19) 0.0813(9) 0.2094(8) 0.053(3) Uani 1 1 d D . .
N4 N 0.5173(7) 0.3808(6) 0.1273(7) 0.0295(11) Uani 1 1 d D . .
C13 C 0.3579(17) 0.3947(6) 0.0663(10) 0.071(3) Uani 1 1 d D . .
H13A H 0.3135 0.3460 0.0209 0.085 Uiso 1 1 calc R . .
C14 C 0.244(2) 0.4695(12) 0.0580(12) 0.084(4) Uani 1 1 d D . .
H14A H 0.1300 0.4688 0.0085 0.101 Uiso 1 1 calc R . .
C15 C 0.286(2) 0.5430(11) 0.1155(11) 0.043(2) Uani 1 1 d D . .
H15A H 0.2083 0.5960 0.1110 0.052 Uiso 1 1 calc R . .
C16 C 0.4677(12) 0.5321(9) 0.1878(8) 0.041(2) Uani 1 1 d D . .
C17 C 0.5783(18) 0.4529(10) 0.1925(9) 0.0359(17) Uani 1 1 d D . .
C18 C 0.532(2) 0.6012(10) 0.2529(12) 0.071(4) Uani 1 1 d D . .
H18A H 0.4600 0.6556 0.2514 0.085 Uiso 1 1 calc R . .
C19 C 0.707(2) 0.5931(11) 0.3236(12) 0.075(3) Uani 1 1 d D . .
H19A H 0.7509 0.6419 0.3690 0.090 Uiso 1 1 calc R . .
C20 C 0.815(2) 0.5115(11) 0.3260(10) 0.063(3) Uani 1 1 d D . .
H20A H 0.9319 0.5065 0.3734 0.075 Uiso 1 1 calc R . .
C21 C 0.7555(17) 0.4409(8) 0.2622(9) 0.053(3) Uani 1 1 d D . .
C22 C 1.3118(13) 0.2538(8) 0.4000(7) 0.084(8) Uani 1 1 d D . .
C23 C 1.3637(16) 0.1803(10) 0.4649(8) 0.114(6) Uani 1 1 d D . .
H23A H 1.2804 0.1292 0.4624 0.137 Uiso 1 1 calc R . .
C24 C 1.5351(15) 0.1799(14) 0.5338(11) 0.117(7) Uani 1 1 d D . .
H24A H 1.5673 0.1285 0.5776 0.141 Uiso 1 1 calc R . .
C25 C 1.6592(16) 0.2527(12) 0.5395(9) 0.073(7) Uani 1 1 d D . .
C26 C 1.6072(17) 0.3262(14) 0.4745(10) 0.117(7) Uani 1 1 d D . .
H26A H 1.6902 0.3774 0.4768 0.141 Uiso 1 1 calc R . .
C27 C 1.4363(14) 0.3261(11) 0.4062(11) 0.114(6) Uani 1 1 d D . .
H27A H 1.4042 0.3775 0.3624 0.137 Uiso 1 1 calc R . .
C28 C 1.849(2) 0.2516(15) 0.6104(11) 0.141(13) Uani 1 1 d D . .
H28A H 1.8731 0.1914 0.6395 0.211 Uiso 0.50 1 calc PR . .
H28B H 1.8363 0.2928 0.6748 0.211 Uiso 0.50 1 calc PR . .
H28C H 1.9613 0.2699 0.5630 0.211 Uiso 0.50 1 calc PR . .
H28D H 1.9074 0.3113 0.6121 0.211 Uiso 0.50 1 calc PR . .
H28E H 1.9441 0.2100 0.5767 0.211 Uiso 0.50 1 calc PR . .
H28F H 1.8192 0.2328 0.6886 0.211 Uiso 0.50 1 calc PR . .
C10 C 1.0296(18) 0.1789(11) 0.2974(11) 0.054(3) Uani 1 1 d D . .
H10A H 1.0986 0.1267 0.3211 0.065 Uiso 1 1 calc R . .
C11 C 1.1095(15) 0.2575(7) 0.3338(8) 0.036(2) Uiso 1 1 d D . .
C12 C 1.0224(18) 0.3387(10) 0.3203(12) 0.054(3) Uani 1 1 d D . .
H12A H 1.0882 0.3871 0.3572 0.065 Uiso 1 1 calc R . .

loop_
_atom_site_aniso_label
_atom_site_aniso_U_11
_atom_site_aniso_U_22
_atom_site_aniso_U_33
_atom_site_aniso_U_23
_atom_site_aniso_U_13
_atom_site_aniso_U_12
Mg1 0.0166(12) 0.0380(15) 0.0271(13) 0.001(3) -0.0054(10) 0.001(3)
Br1 0.0278(4) 0.0252(4) 0.0304(5) 0.0042(7) 0.0004(3) -0.0033(8)
N2 0.028(3) 0.073(5) 0.027(4) 0.008(4) -0.011(3) -0.008(4)
N3 0.028(3) 0.073(5) 0.027(4) 0.008(4) -0.011(3) -0.008(4)
N1 0.027(3) 0.028(3) 0.034(3) -0.004(6) 0.002(2) -0.010(6)
C1 0.068(6) 0.019(4) 0.123(8) -0.001(7) -0.070(6) -0.003(6)
C2 0.094(7) 0.022(5) 0.134(9) 0.026(8) -0.070(7) -0.009(8)
C3 0.041(4) 0.030(4) 0.059(5) -0.017(7) 0.015(3) -0.020(6)
C4 0.045(4) 0.028(4) 0.052(6) -0.008(4) 0.027(4) -0.009(4)
C5 0.027(3) 0.048(4) 0.033(5) -0.001(4) 0.010(3) -0.006(5)
C6 0.058(7) 0.030(6) 0.126(12) -0.014(6) 0.022(7) -0.002(5)
C7 0.079(8) 0.051(7) 0.096(9) -0.008(6) 0.017(7) 0.003(6)
C8 0.047(6) 0.068(7) 0.073(7) -0.016(6) 0.002(5) 0.002(5)
C9 0.047(5) 0.054(6) 0.059(8) -0.035(5) -0.010(5) 0.008(5)
N4 0.027(3) 0.028(3) 0.034(3) -0.004(6) 0.002(2) -0.010(6)
C13 0.068(6) 0.019(4) 0.123(8) -0.001(7) -0.070(6) -0.003(6)
C14 0.094(7) 0.022(5) 0.134(9) 0.026(8) -0.070(7) -0.009(8)
C15 0.041(4) 0.030(4) 0.059(5) -0.017(7) 0.015(3) -0.020(6)
C16 0.045(4) 0.028(4) 0.052(6) -0.008(4) 0.027(4) -0.009(4)
C17 0.027(3) 0.048(4) 0.033(5) -0.001(4) 0.010(3) -0.006(5)
C18 0.058(7) 0.030(6) 0.126(12) -0.014(6) 0.022(7) -0.002(5)
C19 0.079(8) 0.051(7) 0.096(9) -0.008(6) 0.017(7) 0.003(6)
C20 0.047(6) 0.068(7) 0.073(7) -0.016(6) 0.002(5) 0.002(5)
C21 0.047(5) 0.054(6) 0.059(8) -0.035(5) -0.010(5) 0.008(5)
C22 0.041(6) 0.20(2) 0.007(4) 0.030(9) -0.007(4) -0.066(12)
C23 0.081(10) 0.135(15) 0.123(14) -0.015(11) -0.073(10) -0.006(10)
C24 0.031(7) 0.27(2) 0.052(8) -0.014(10) -0.010(5) 0.007(9)
C25 0.022(6) 0.16(2) 0.040(7) -0.027(10) -0.006(5) 0.004(9)
C26 0.031(7) 0.27(2) 0.052(8) -0.014(10) -0.010(5) 0.007(9)
C27 0.081(10) 0.135(15) 0.123(14) -0.015(11) -0.073(10) -0.006(10)
C28 0.036(7) 0.36(4) 0.027(7) 0.028(17) -0.015(6) -0.01(2)
C10 0.046(5) 0.084(9) 0.032(5) 0.001(5) -0.010(4) -0.021(6)
C12 0.046(5) 0.084(9) 0.032(5) 0.001(5) -0.010(4) -0.021(6)

loop_
_atom_type_symbol
_atom_type_description
_atom_type_scat_dispersion_real
_atom_type_scat_dispersion_imag
_atom_type_scat_source
C C 0.0033 0.0016 'International Tables Vol C Tables 4.2.6.8 and 6.1.1.4'
H H 0.0000 0.0000 'International Tables Vol C Tables 4.2.6.8 and 6.1.1.4'
N N 0.0061 0.0033 'International Tables Vol C Tables 4.2.6.8 and 6.1.1.4'
Mg Mg 0.0486 0.0363 'International Tables Vol C Tables 4.2.6.8 and 6.1.1.4'
Br Br -0.2901 2.4595 'International Tables Vol C Tables 4.2.6.8 and 6.1.1.4'

loop_
_geom_angle_atom_site_label_1
_geom_angle_atom_site_label_2
_geom_angle_atom_site_label_3
_geom_angle
_geom_angle_site_symmetry_1
_geom_angle_site_symmetry_3
_geom_angle_publ_flag
N3 Mg1 N2 88.2(4) . . ?
N3 Mg1 N1 143.4(4) . . ?
N2 Mg1 N1 75.4(4) . . ?
N3 Mg1 N4 80.2(4) . . ?
N2 Mg1 N4 155.3(4) . . ?
N1 Mg1 N4 101.3(2) . . ?
N3 Mg1 Br1 112.0(3) . . ?
N2 Mg1 Br1 103.5(3) . . ?
N1 Mg1 Br1 103.7(2) . . ?
N4 Mg1 Br1 101.1(3) . . ?
C10 N2 C9 121.0(10) . . ?
C10 N2 Mg1 123.0(9) . . ?
C9 N2 Mg1 115.8(8) . . ?
C12 N3 C21 124.8(10) . . ?
C12 N3 Mg1 122.9(9) . . ?
C21 N3 Mg1 112.2(7) . . ?
C1 N1 C5 117.5(10) . . ?
C1 N1 Mg1 127.4(8) . . ?
C5 N1 Mg1 114.9(7) . . ?
N1 C1 C2 122.0(15) . . ?
N1 C1 H1A 119.0 . . ?
C2 C1 H1A 119.0 . . ?
C3 C2 C1 118.0(17) . . ?
C3 C2 H2A 121.0 . . ?
C1 C2 H2A 121.0 . . ?
C4 C3 C2 124.8(15) . . ?
C4 C3 H3A 117.6 . . ?
C2 C3 H3A 117.6 . . ?
C3 C4 C5 113.5(14) . . ?
C3 C4 C6 125.3(13) . . ?
C5 C4 C6 121.2(11) . . ?
N1 C5 C9 117.5(12) . . ?
N1 C5 C4 124.2(12) . . ?
C9 C5 C4 118.3(13) . . ?
C7 C6 C4 119.0(14) . . ?
C7 C6 H6A 120.5 . . ?
C4 C6 H6A 120.5 . . ?
C6 C7 C8 122.3(16) . . ?
C6 C7 H7A 118.9 . . ?
C8 C7 H7A 118.9 . . ?
C7 C8 C9 121.2(14) . . ?
C7 C8 H8A 119.4 . . ?
C9 C8 H8A 119.4 . . ?
N2 C9 C5 112.9(12) . . ?
N2 C9 C8 128.2(11) . . ?
C5 C9 C8 118.1(11) . . ?
C13 N4 C17 114.2(10) . . ?
C13 N4 Mg1 133.4(9) . . ?
C17 N4 Mg1 112.3(7) . . ?
N4 C13 C14 128.9(15) . . ?
N4 C13 H13A 115.5 . . ?
C14 C13 H13A 115.5 . . ?
C15 C14 C13 123.2(17) . . ?
C15 C14 H14A 118.4 . . ?
C13 C14 H14A 118.4 . . ?
C14 C15 C16 111.0(15) . . ?
C14 C15 H15A 124.5 . . ?
C16 C15 H15A 124.5 . . ?
C18 C16 C17 117.9(11) . . ?
C18 C16 C15 119.0(13) . . ?
C17 C16 C15 123.1(12) . . ?
N4 C17 C16 119.7(11) . . ?
N4 C17 C21 116.4(11) . . ?
C16 C17 C21 123.9(12) . . ?
C16 C18 C19 120.6(13) . . ?
C16 C18 H18A 119.7 . . ?
C19 C18 H18A 119.7 . . ?
C18 C19 C20 119.8(15) . . ?
C18 C19 H19A 120.1 . . ?
C20 C19 H19A 120.1 . . ?
C21 C20 C19 121.3(15) . . ?
C21 C20 H20A 119.4 . . ?
C19 C20 H20A 119.4 . . ?
C20 C21 N3 124.8(12) . . ?
C20 C21 C17 116.5(12) . . ?
N3 C21 C17 118.7(11) . . ?
C27 C22 C23 117.4(10) . . ?
C27 C22 C11 121.5(7) . . ?
C23 C22 C11 120.8(7) . . ?
C22 C23 C24 121.2(15) . . ?
C22 C23 H23A 119.4 . . ?
C24 C23 H23A 119.4 . . ?
C25 C24 C23 121.0(16) . . ?
C25 C24 H24A 119.5 . . ?
C23 C24 H24A 119.5 . . ?
C24 C25 C26 117.8(12) . . ?
C24 C25 C28 121.4(8) . . ?
C26 C25 C28 120.8(8) . . ?
C27 C26 C25 120.9(16) . . ?
C27 C26 H26A 119.6 . . ?
C25 C26 H26A 119.6 . . ?
C22 C27 C26 121.7(15) . . ?
C22 C27 H27A 119.1 . . ?
C26 C27 H27A 119.1 . . ?
C25 C28 H28A 109.5 . . ?
C25 C28 H28B 109.5 . . ?
H28A C28 H28B 109.5 . . ?
C25 C28 H28C 109.5 . . ?
H28A C28 H28C 109.5 . . ?
H28B C28 H28C 109.5 . . ?
C25 C28 H28D 109.5 . . ?
H28A C28 H28D 141.1 . . ?
H28B C28 H28D 56.3 . . ?
H28C C28 H28D 56.3 . . ?
C25 C28 H28E 109.5 . . ?
H28A C28 H28E 56.3 . . ?
H28B C28 H28E 141.1 . . ?
H28C C28 H28E 56.3 . . ?
H28D C28 H28E 109.5 . . ?
C25 C28 H28F 109.5 . . ?
H28A C28 H28F 56.3 . . ?
H28B C28 H28F 56.3 . . ?
H28C C28 H28F 141.1 . . ?
H28D C28 H28F 109.5 . . ?
H28E C28 H28F 109.5 . . ?
N2 C10 C11 127.4(13) . . ?
N2 C10 H10A 116.3 . . ?
C11 C10 H10A 116.3 . . ?
C10 C11 C12 125.4(11) . . ?
C10 C11 C22 117.3(5) . . ?
C12 C11 C22 117.3(5) . . ?
N3 C12 C11 127.5(12) . . ?
N3 C12 H12A 116.2 . . ?
C11 C12 H12A 116.2 . . ?

loop_
_geom_bond_atom_site_label_1
_geom_bond_atom_site_label_2
_geom_bond_distance
_geom_bond_site_symmetry_2
_geom_bond_publ_flag
Mg1 N3 2.088(6) . ?
Mg1 N2 2.089(6) . ?
Mg1 N1 2.143(4) . ?
Mg1 N4 2.143(4) . ?
Mg1 Br1 2.520(3) . ?
N2 C10 1.356(14) . ?
N2 C9 1.401(11) . ?
N3 C12 1.353(14) . ?
N3 C21 1.401(11) . ?
N1 C1 1.325(15) . ?
N1 C5 1.339(17) . ?
C1 C2 1.39(2) . ?
C1 H1A 0.9500 . ?
C2 C3 1.35(2) . ?
C2 H2A 0.9500 . ?
C3 C4 1.32(2) . ?
C3 H3A 0.9500 . ?
C4 C5 1.445(18) . ?
C4 C6 1.48(2) . ?
C5 C9 1.414(19) . ?
C6 C7 1.35(2) . ?
C6 H6A 0.9500 . ?
C7 C8 1.38(2) . ?
C7 H7A 0.9500 . ?
C8 C9 1.50(2) . ?
C8 H8A 0.9500 . ?
N4 C13 1.287(14) . ?
N4 C17 1.383(17) . ?
C13 C14 1.36(2) . ?
C13 H13A 0.9500 . ?
C14 C15 1.32(2) . ?
C14 H14A 0.9500 . ?
C15 C16 1.48(2) . ?
C15 H15A 0.9500 . ?
C16 C18 1.35(2) . ?
C16 C17 1.402(18) . ?
C17 C21 1.435(19) . ?
C18 C19 1.42(2) . ?
C18 H18A 0.9500 . ?
C19 C20 1.43(2) . ?
C19 H19A 0.9500 . ?
C20 C21 1.354(18) . ?
C20 H20A 0.9500 . ?
C22 C27 1.371(9) . ?
C22 C23 1.381(9) . ?
C22 C11 1.546(13) . ?
C23 C24 1.387(9) . ?
C23 H23A 0.9500 . ?
C24 C25 1.375(10) . ?
C24 H24A 0.9500 . ?
C25 C26 1.383(10) . ?
C25 C28 1.501(16) . ?
C26 C27 1.381(9) . ?
C26 H26A 0.9500 . ?
C27 H27A 0.9500 . ?
C28 H28A 0.9800 . ?
C28 H28B 0.9800 . ?
C28 H28C 0.9800 . ?
C28 H28D 0.9800 . ?
C28 H28E 0.9800 . ?
C28 H28F 0.9800 . ?
C10 C11 1.362(11) . ?
C10 H10A 0.9500 . ?
C11 C12 1.362(11) . ?
C12 H12A 0.9500 . ?

loop_
_geom_torsion_atom_site_label_1
_geom_torsion_atom_site_label_2
_geom_torsion_atom_site_label_3
_geom_torsion_atom_site_label_4
_geom_torsion
_geom_torsion_site_symmetry_1
_geom_torsion_site_symmetry_2
_geom_torsion_site_symmetry_3
_geom_torsion_site_symmetry_4
_geom_torsion_publ_flag
N3 Mg1 N2 C10 -21.8(11) . . . . ?
N1 Mg1 N2 C10 -168.7(12) . . . . ?
N4 Mg1 N2 C10 -83.4(14) . . . . ?
Br1 Mg1 N2 C10 90.4(11) . . . . ?
N3 Mg1 N2 C9 163.6(9) . . . . ?
N1 Mg1 N2 C9 16.7(7) . . . . ?
N4 Mg1 N2 C9 102.1(10) . . . . ?
Br1 Mg1 N2 C9 -84.2(8) . . . . ?
N2 Mg1 N3 C12 22.7(10) . . . . ?
N1 Mg1 N3 C12 85.1(13) . . . . ?
N4 Mg1 N3 C12 -179.3(11) . . . . ?
Br1 Mg1 N3 C12 -81.2(11) . . . . ?
N2 Mg1 N3 C21 -161.3(8) . . . . ?
N1 Mg1 N3 C21 -98.9(8) . . . . ?
N4 Mg1 N3 C21 -3.2(6) . . . . ?
Br1 Mg1 N3 C21 94.9(7) . . . . ?
N3 Mg1 N1 C1 107.7(7) . . . . ?
N2 Mg1 N1 C1 173.9(5) . . . . ?
N4 Mg1 N1 C1 19.1(4) . . . . ?
Br1 Mg1 N1 C1 -85.4(3) . . . . ?
N3 Mg1 N1 C5 -77.8(7) . . . . ?
N2 Mg1 N1 C5 -11.6(4) . . . . ?
N4 Mg1 N1 C5 -166.4(4) . . . . ?
Br1 Mg1 N1 C5 89.1(3) . . . . ?
C5 N1 C1 C2 -0.005(18) . . . . ?
Mg1 N1 C1 C2 174.4(5) . . . . ?
N1 C1 C2 C3 0.00(2) . . . . ?
C1 C2 C3 C4 0.00(5) . . . . ?
C2 C3 C4 C5 0.00(6) . . . . ?
C2 C3 C4 C6 -179.99(3) . . . . ?
C1 N1 C5 C9 180.00(2) . . . . ?
Mg1 N1 C5 C9 4.9(4) . . . . ?
C1 N1 C5 C4 0.01(3) . . . . ?
Mg1 N1 C5 C4 -175.0(4) . . . . ?
C3 C4 C5 N1 -0.01(4) . . . . ?
C6 C4 C5 N1 179.99(3) . . . . ?
C3 C4 C5 C9 180.00(4) . . . . ?
C6 C4 C5 C9 0.00(2) . . . . ?
C3 C4 C6 C7 180.00(5) . . . . ?
C5 C4 C6 C7 0.00(2) . . . . ?
C4 C6 C7 C8 0.00(5) . . . . ?
C6 C7 C8 C9 0.00(6) . . . . ?
C10 N2 C9 C5 165.9(10) . . . . ?
Mg1 N2 C9 C5 -19.5(9) . . . . ?
C10 N2 C9 C8 -3.8(15) . . . . ?
Mg1 N2 C9 C8 170.9(4) . . . . ?
N1 C5 C9 N2 9.2(7) . . . . ?
C4 C5 C9 N2 -170.8(7) . . . . ?
N1 C5 C9 C8 -179.99(4) . . . . ?
C4 C5 C9 C8 0.00(4) . . . . ?
C7 C8 C9 N2 169.2(8) . . . . ?
C7 C8 C9 C5 0.00(6) . . . . ?
N3 Mg1 N4 C13 -180.0(5) . . . . ?
N2 Mg1 N4 C13 -116.8(9) . . . . ?
N1 Mg1 N4 C13 -37.2(4) . . . . ?
Br1 Mg1 N4 C13 69.3(4) . . . . ?
N3 Mg1 N4 C17 3.1(4) . . . . ?
N2 Mg1 N4 C17 66.2(9) . . . . ?
N1 Mg1 N4 C17 145.8(4) . . . . ?
Br1 Mg1 N4 C17 -107.6(3) . . . . ?
C17 N4 C13 C14 -0.01(2) . . . . ?
Mg1 N4 C13 C14 -177.0(5) . . . . ?
N4 C13 C14 C15 0.00(3) . . . . ?
C13 C14 C15 C16 0.00(5) . . . . ?
C14 C15 C16 C18 -179.99(3) . . . . ?
C14 C15 C16 C17 0.00(6) . . . . ?
C13 N4 C17 C16 0.01(3) . . . . ?
Mg1 N4 C17 C16 177.6(4) . . . . ?
C13 N4 C17 C21 180.00(3) . . . . ?
Mg1 N4 C17 C21 -2.4(4) . . . . ?
C18 C16 C17 N4 179.99(4) . . . . ?
C15 C16 C17 N4 0.00(5) . . . . ?
C18 C16 C17 C21 0.00(3) . . . . ?
C15 C16 C17 C21 -179.99(5) . . . . ?
C17 C16 C18 C19 0.00(3) . . . . ?
C15 C16 C18 C19 179.99(5) . . . . ?
C16 C18 C19 C20 0.00(5) . . . . ?
C18 C19 C20 C21 0.00(7) . . . . ?
C19 C20 C21 N3 -179.6(8) . . . . ?
C19 C20 C21 C17 0.00(7) . . . . ?
C12 N3 C21 C20 -1.4(15) . . . . ?
Mg1 N3 C21 C20 -177.4(3) . . . . ?
C12 N3 C21 C17 179.0(10) . . . . ?
Mg1 N3 C21 C17 3.0(9) . . . . ?
N4 C17 C21 C20 -179.99(4) . . . . ?
C16 C17 C21 C20 0.00(5) . . . . ?
N4 C17 C21 N3 -0.4(8) . . . . ?
C16 C17 C21 N3 179.6(8) . . . . ?
C27 C22 C23 C24 0.00(3) . . . . ?
C11 C22 C23 C24 -173.4(8) . . . . ?
C22 C23 C24 C25 0.00(3) . . . . ?
C23 C24 C25 C26 0.01(7) . . . . ?
C23 C24 C25 C28 -177.7(10) . . . . ?
C24 C25 C26 C27 -0.01(9) . . . . ?
C28 C25 C26 C27 177.7(10) . . . . ?
C23 C22 C27 C26 0.00(7) . . . . ?
C11 C22 C27 C26 173.4(8) . . . . ?
C25 C26 C27 C22 0.01(9) . . . . ?
C9 N2 C10 C11 -173.9(11) . . . . ?
Mg1 N2 C10 C11 12(2) . . . . ?
N2 C10 C11 C12 8(2) . . . . ?
N2 C10 C11 C22 -174.8(12) . . . . ?
C27 C22 C11 C10 157.5(10) . . . . ?
C23 C22 C11 C10 -29.4(12) . . . . ?
C27 C22 C11 C12 -24.8(13) . . . . ?
C23 C22 C11 C12 148.3(10) . . . . ?
C21 N3 C12 C11 170.8(12) . . . . ?
Mg1 N3 C12 C11 -14(2) . . . . ?
C10 C11 C12 N3 -7(2) . . . . ?
C22 C11 C12 N3 175.9(12) . . . . ?
